data_7238059
loop_
_publ_author_name
'Alag\"oz, O\(guzhan'
'Y\?ilmaz, Mehmet'
'Pekel, A. Tar\?ik'
'Graiff, Claudia'
'Maggi, Raimondo'

_publ_section_title
;
 Synthesis of dihydrofuro- and C-alkenylated naphthoquinones catalyzed by
 manganese(III) acetate
;
_journal_issue 28
_journal_name_full 'RSC Adv.'
_journal_page_first 14644
_journal_paper_doi 10.1039/C3RA48015A
_journal_volume 4
_journal_year 2014
_chemical_formula_sum 'C22 H14 O3 S'
_chemical_formula_weight 358.39
_space_group_IT_number 14
_space_group_name_Hall '-P 2yn'
_space_group_name_H-M_alt 'P 1 21/n 1'
_symmetry_cell_setting monoclinic
_symmetry_space_group_name_H-M 'P 1 21/n 1'
_atom_sites_solution_hydrogens geom
_atom_sites_solution_primary direct
_atom_sites_solution_secondary difmap
_audit_creation_method SHELXL-97
_cell_angle_alpha 90.00
_cell_angle_beta 94.053(4)
_cell_angle_gamma 90.00
_cell_formula_units_Z 4
_cell_length_a 5.4864(10)
_cell_length_b 17.096(3)
_cell_length_c 18.238(3)
_cell_measurement_temperature 293(2)
_cell_volume 1706.4(5)
_computing_structure_refinement 'SHELXL-97 (Sheldrick, 1997)'
_computing_structure_solution 'SHELXS-97 (Sheldrick, 1990)'
_diffrn_ambient_temperature 293(2)
_diffrn_measured_fraction_theta_full 0.985
_diffrn_measured_fraction_theta_max 0.985
_diffrn_radiation_monochromator graphite
_diffrn_radiation_source 'fine-focus sealed tube'
_diffrn_radiation_type MoK\a
_diffrn_radiation_wavelength 0.71073
_diffrn_reflns_av_R_equivalents 0.0253
_diffrn_reflns_av_sigmaI/netI 0.0519
_diffrn_reflns_limit_h_max 7
_diffrn_reflns_limit_h_min -7
_diffrn_reflns_limit_k_max 22
_diffrn_reflns_limit_k_min -22
_diffrn_reflns_limit_l_max 24
_diffrn_reflns_limit_l_min -24
_diffrn_reflns_number 20857
_diffrn_reflns_theta_full 28.02
_diffrn_reflns_theta_max 28.02
_diffrn_reflns_theta_min 1.63
_exptl_absorpt_coefficient_mu 0.209
_exptl_crystal_density_diffrn 1.395
_exptl_crystal_density_method 'not measured'
_exptl_crystal_F_000 744
_refine_diff_density_max 0.236
_refine_diff_density_min -0.170
_refine_diff_density_rms 0.043
_refine_ls_extinction_method none
_refine_ls_goodness_of_fit_ref 0.998
_refine_ls_hydrogen_treatment mixed
_refine_ls_matrix_type full
_refine_ls_number_parameters 235
_refine_ls_number_reflns 4067
_refine_ls_number_restraints 0
_refine_ls_restrained_S_all 0.998
_refine_ls_R_factor_all 0.0880
_refine_ls_R_factor_gt 0.0422
_refine_ls_shift/su_max 0.000
_refine_ls_shift/su_mean 0.000
_refine_ls_structure_factor_coef Fsqd
_refine_ls_weighting_details 'calc w=3D1/[\s^2^(Fo^2^)+(0.0542P)^2^+0.0000P] where P=3D(Fo^2^+2Fc^2^)/3'
_refine_ls_weighting_scheme calc
_refine_ls_wR_factor_gt 0.1076
_refine_ls_wR_factor_ref 0.1226
_reflns_number_gt 2082
_reflns_number_total 4067
_reflns_threshold_expression >2sigma(I)
_cod_data_source_file c3ra48015a1.cif
_cod_data_source_block zz0f
_cod_original_cell_volume 1706.3(5)
_cod_original_sg_symbol_H-M P21/n
_cod_database_code 7238059

loop_
_symmetry_equiv_pos_as_xyz
'x, y, z'
'-x+1/2, y+1/2, -z+1/2'
'-x, -y, -z'
'x-1/2, -y-1/2, z-1/2'

loop_
_atom_site_label
_atom_site_type_symbol
_atom_site_fract_x
_atom_site_fract_y
_atom_site_fract_z
_atom_site_U_iso_or_equiv
_atom_site_adp_type
_atom_site_occupancy
_atom_site_symmetry_multiplicity
_atom_site_calc_flag
_atom_site_refinement_flags
C1 C 0.7009(4) 0.10527(11) 0.91783(11) 0.0409(5) Uani 1 1 d .
C2 C 0.6254(4) 0.02176(12) 0.91868(11) 0.0441(5) Uani 1 1 d .
C3 C 0.4090(4) -0.00185(12) 0.87143(11) 0.0413(5) Uani 1 1 d .
C4 C 0.3396(4) -0.07974(13) 0.86881(13) 0.0505(6) Uani 1 1 d .
H4 H 0.4264 -0.1166 0.8976 0.061 Uiso 1 1 calc R
C5 C 0.1365(4) -0.10265(16) 0.82214(13) 0.0592(7) Uani 1 1 d .
H5 H 0.0921 -0.1550 0.8179 0.071 Uiso 1 1 calc R
C6 C 0.0054(4) -0.04628(15) 0.78305(13) 0.0610(7) Uani 1 1 d .
H6 H -0.1322 -0.0608 0.7535 0.073 Uiso 1 1 calc R
C7 C 0.0712(4) 0.02998(14) 0.78647(12) 0.0539(6) Uani 1 1 d .
H7 H -0.0214 0.0670 0.7595 0.065 Uiso 1 1 calc R
C8 C 0.2758(4) 0.05332(12) 0.82998(11) 0.0430(5) Uani 1 1 d .
C9 C 0.3559(5) 0.13733(13) 0.83097(12) 0.0539(6) Uani 1 1 d .
C10 C 0.5791(4) 0.15987(13) 0.87699(11) 0.0458(5) Uani 1 1 d .
C11 C 0.6614(4) 0.24157(12) 0.86970(12) 0.0486(6) Uani 1 1 d .
H11 H 0.7153 0.2556 0.8243 0.058 Uiso 1 1 calc R
C12 C 0.6672(4) 0.29679(12) 0.92019(12) 0.0424(5) Uani 1 1 d .
C13 C 0.7708(4) 0.37654(12) 0.90470(11) 0.0420(5) Uani 1 1 d .
C14 C 0.6729(4) 0.45071(12) 0.92617(12) 0.0431(5) Uani 1 1 d .
H14 H 0.5345 0.4580 0.9520 0.052 Uiso 1 1 calc R
C15 C 0.8236(5) 0.51007(14) 0.90118(13) 0.0587(6) Uani 1 1 d .
H15 H 0.7980 0.5628 0.9105 0.070 Uiso 1 1 calc R
C16 C 1.0146(5) 0.48344(15) 0.86127(13) 0.0609(7) Uani 1 1 d .
H16 H 1.1264 0.5160 0.8403 0.073 Uiso 1 1 calc R
S1 S 1.01806(12) 0.38623(4) 0.85567(4) 0.0630(2) Uani 1 1 d .
C17 C 0.5648(4) 0.28802(11) 0.99448(11) 0.0407(5) Uani 1 1 d .
C18 C 0.3431(4) 0.25001(11) 1.00119(13) 0.0452(5) Uani 1 1 d .
H18 H 0.2550 0.2308 0.9596 0.054 Uiso 1 1 calc R
C19 C 0.2550(5) 0.24085(14) 1.06870(14) 0.0562(6) Uani 1 1 d .
H19 H 0.1071 0.2153 1.0731 0.067 Uiso 1 1 calc R
C20 C 0.3844(6) 0.26931(15) 1.13019(17) 0.0747(8) Uani 1 1 d .
H20 H 0.3233 0.2631 1.1761 0.090 Uiso 1 1 calc R
C21 C 0.6041(5) 0.30693(14) 1.12426(16) 0.0622(7) Uani 1 1 d .
H21 H 0.6907 0.3255 1.1664 0.075 Uiso 1 1 calc R
C22 C 0.6938(4) 0.31701(11) 1.05922(13) 0.0439(5) Uani 1 1 d .
H22 H 0.8414 0.3431 1.0560 0.053 Uiso 1 1 calc R
O1 O 0.9019(3) 0.12279(9) 0.96032(8) 0.0580(4) Uani 1 1 d .
H1 H 0.9533 0.0833 0.9817 0.087 Uiso 1 1 calc R
O2 O 0.7459(3) -0.02442(9) 0.95731(8) 0.0554(4) Uani 1 1 d .
O3 O 0.2380(4) 0.18551(10) 0.79598(10) 0.0814(6) Uani 1 1 d .

loop_
_atom_site_aniso_label
_atom_site_aniso_U_11
_atom_site_aniso_U_22
_atom_site_aniso_U_33
_atom_site_aniso_U_23
_atom_site_aniso_U_13
_atom_site_aniso_U_12
C1 0.0456(12) 0.0348(11) 0.0411(11) -0.0013(9) -0.0047(9) -0.0036(9)
C2 0.0436(12) 0.0401(12) 0.0473(13) -0.0057(10) -0.0050(10) -0.0014(10)
C3 0.0441(12) 0.0359(11) 0.0433(11) -0.0048(9) -0.0018(10) 0.0002(10)
C4 0.0515(14) 0.0420(13) 0.0569(14) -0.0028(11) -0.0025(11) -0.0075(10)
C5 0.0584(15) 0.0628(16) 0.0556(14) 0.0008(12) -0.0018(12) -0.0160(13)
C6 0.0529(15) 0.0677(17) 0.0615(15) -0.0039(13) -0.0031(12) -0.0135(13)
C7 0.0534(14) 0.0554(15) 0.0520(13) 0.0018(11) -0.0033(11) 0.0027(12)
C8 0.0518(13) 0.0401(12) 0.0360(11) -0.0041(9) -0.0040(9) -0.0006(10)
C9 0.0725(16) 0.0433(13) 0.0429(13) -0.0045(10) -0.0158(11) 0.0074(12)
C10 0.0577(14) 0.0389(12) 0.0400(11) -0.0018(10) -0.0025(10) -0.0008(10)
C11 0.0643(15) 0.0356(12) 0.0449(12) -0.0008(10) -0.0035(11) -0.0022(11)
C12 0.0399(12) 0.0344(11) 0.0513(13) 0.0016(10) -0.0075(10) 0.0005(9)
C13 0.0415(12) 0.0366(11) 0.0467(12) 0.0024(9) -0.0059(9) -0.0041(9)
C14 0.0345(11) 0.0357(11) 0.0584(13) -0.0031(10) -0.0020(10) -0.0065(9)
C15 0.0698(16) 0.0405(13) 0.0635(15) 0.0015(12) -0.0118(13) -0.0042(12)
C16 0.0567(15) 0.0616(16) 0.0632(15) 0.0079(13) -0.0048(13) -0.0165(13)
S1 0.0637(4) 0.0487(4) 0.0745(4) 0.0095(3) -0.0093(3) 0.0004(3)
C17 0.0459(13) 0.0301(10) 0.0453(12) 0.0018(9) -0.0031(10) 0.0005(9)
C18 0.0391(12) 0.0326(11) 0.0626(15) -0.0002(10) -0.0057(11) 0.0010(9)
C19 0.0497(14) 0.0495(14) 0.0697(17) 0.0020(12) 0.0060(13) -0.0001(11)
C20 0.089(2) 0.0462(15) 0.090(2) 0.0031(15) 0.0135(18) -0.0040(15)
C21 0.0639(17) 0.0460(14) 0.0760(18) 0.0016(13) -0.0008(14) 0.0023(13)
C22 0.0302(11) 0.0290(11) 0.0714(15) 0.0004(10) -0.0057(11) -0.0020(9)
O1 0.0585(10) 0.0477(9) 0.0643(10) 0.0020(8) -0.0201(8) -0.0092(8)
O2 0.0507(9) 0.0477(9) 0.0658(10) 0.0098(8) -0.0105(8) 0.0007(7)
O3 0.1089(15) 0.0462(10) 0.0820(12) 0.0089(9) -0.0427(11) 0.0037(10)

loop_
_atom_type_symbol
_atom_type_description
_atom_type_scat_dispersion_real
_atom_type_scat_dispersion_imag
_atom_type_scat_source
C C 0.0033 0.0016 'International Tables Vol C Tables 4.2.6.8 and 6.1.1.4'
H H 0.0000 0.0000 'International Tables Vol C Tables 4.2.6.8 and 6.1.1.4'
O O 0.0106 0.0060 'International Tables Vol C Tables 4.2.6.8 and 6.1.1.4'
S S 0.1246 0.1234 'International Tables Vol C Tables 4.2.6.8 and 6.1.1.4'

loop_
_geom_angle_atom_site_label_1
_geom_angle_atom_site_label_2
_geom_angle_atom_site_label_3
_geom_angle
O1 C1 C10 121.59(18)
O1 C1 C2 115.36(17)
C10 C1 C2 123.04(19)
O2 C2 C3 122.77(19)
O2 C2 C1 119.15(19)
C3 C2 C1 118.07(18)
C4 C3 C8 120.21(19)
C4 C3 C2 119.45(19)
C8 C3 C2 120.34(19)
C3 C4 C5 119.4(2)
C6 C5 C4 118.8(2)
C7 C6 C5 121.6(2)
C6 C7 C8 120.4(2)
C7 C8 C3 119.4(2)
C7 C8 C9 120.44(19)
C3 C8 C9 120.14(18)
O3 C9 C10 120.9(2)
O3 C9 C8 120.2(2)
C10 C9 C8 118.93(19)
C1 C10 C11 124.3(2)
C1 C10 C9 119.42(19)
C11 C10 C9 116.07(19)
C12 C11 C10 127.4(2)
C11 C12 C17 124.32(19)
C11 C12 C13 120.4(2)
C17 C12 C13 115.20(17)
C14 C13 C12 126.17(19)
C14 C13 S1 112.77(15)
C12 C13 S1 121.02(16)
C15 C14 C13 107.9(2)
C16 C15 C14 114.5(2)
C15 C16 S1 111.74(19)
C16 S1 C13 93.00(12)
C18 C17 C22 118.4(2)
C18 C17 C12 120.53(19)
C22 C17 C12 121.02(19)
C19 C18 C17 120.1(2)
C18 C19 C20 120.1(2)
C19 C20 C21 120.4(3)
C22 C21 C20 120.8(3)
C21 C22 C17 120.2(2)

loop_
_geom_bond_atom_site_label_1
_geom_bond_atom_site_label_2
_geom_bond_distance
C1 O1 1.336(2)
C1 C10 1.343(3)
C1 C2 1.487(3)
C2 O2 1.221(2)
C2 C3 1.474(3)
C3 C4 1.385(3)
C3 C8 1.385(3)
C4 C5 1.409(3)
C5 C6 1.372(3)
C6 C7 1.353(3)
C7 C8 1.387(3)
C8 C9 1.502(3)
C9 O3 1.202(3)
C9 C10 1.486(3)
C10 C11 1.477(3)
C11 C12 1.318(3)
C12 C17 1.510(3)
C12 C13 1.511(3)
C13 C14 1.442(3)
C13 S1 1.685(2)
C14 C15 1.405(3)
C15 C16 1.394(3)
C16 S1 1.665(3)
C17 C18 1.392(3)
C17 C22 1.422(3)
C18 C19 1.363(3)
C19 C20 1.373(4)
C20 C21 1.377(4)
C21 C22 1.327(3)
